data_1521873
loop_
_publ_author_name
'Saito, T.'
'Terashima, T.'
'Utsumi, W.'
'Takano, M.'
'Azuma, M.'
'Goto, T.'
'Ohta, H.'
'Johnston, D.C.'
'Bordet, P.'

_publ_section_title
;
 Single crystal growth of the high pressure phase of (V O)2 P2 O7 at 3 GPa
;
_journal_name_full 'Journal of Solid State Chemistry'
_journal_page_first 124
_journal_page_last 131
_journal_volume 153
_journal_year 2000
_chemical_formula_sum 'O9 P2 V2'
_chemical_name_systematic '(V O)2 (P2 O7)'
_space_group_IT_number 60
_symmetry_space_group_name_Hall '-P 2bc 2n'
_symmetry_space_group_name_H-M 'P n a b'
_cell_angle_alpha 90
_cell_angle_beta 90
_cell_angle_gamma 90
_cell_formula_units_Z 4
_cell_length_a 7.571
_cell_length_b 9.536
_cell_length_c 8.362
_cell_volume 603.712
_citation_journal_id_ASTM JSSCBI
_cod_data_source_file Saito_JSSCBI_2000_1944.cif
_cod_data_source_block O9P2V2
_cod_original_cell_volume 603.7119
_cod_original_sg_symbol_Hall '-P 2n 2ab (z,y,-x)'
_cod_database_code 1521873

loop_
_symmetry_equiv_pos_as_xyz
x,y,z
x+1/2,-y+1/2,-z+1/2
-x,-y+1/2,z+1/2
-x+1/2,y,-z
-x,-y,-z
-x-1/2,y-1/2,z-1/2
x,y-1/2,-z-1/2
x-1/2,-y,z

loop_
_atom_site_label
_atom_site_type_symbol
_atom_site_fract_x
_atom_site_fract_y
_atom_site_fract_z
_atom_site_occupancy
_atom_site_U_iso_or_equiv
P1 P+5 0.04516 0.20189 0.00242 1 0.0
O3 O-2 -0.03229 0.13651 0.85494 1 0.0
O1 O-2 0.24772 0.0284 0.68163 1 0.0
O4 O-2 0.53082 0.14762 0.84438 1 0.0
O5 O-2 -0.0255 0.13567 0.50022 1 0.0
V1 V+4 0.03831 0.00375 0.31036 1 0.0
O2 O-2 0.25 0.16924 0 1 0.0
